data_7021731
loop_
_publ_author_name
'Hohloch, Stephan'
'Frey, Wolfgang'
'Su, Cheng-Yong'
'Sarkar, Biprajit'

_publ_section_title
;
 Abnormal carbenes derived from the 1,5-cycloaddition product between
 azides and alkynes: structural characterization of Pd(ii) complexes and
 their catalytic properties.
;
_journal_issue 32
_journal_name_full 'Dalton transactions (Cambridge, England : 2003)'
_journal_page_first 11355
_journal_page_last 11358
_journal_paper_doi 10.1039/c3dt51083b
_journal_volume 42
_journal_year 2013
_chemical_formula_sum 'C16 H16 I N3'
_chemical_formula_weight 377.22
_chemical_name_systematic
;
?
;
_space_group_IT_number 14
_symmetry_cell_setting monoclinic
_symmetry_space_group_name_Hall '-P 2ybc'
_symmetry_space_group_name_H-M 'P 1 21/c 1'
_atom_sites_solution_hydrogens geom
_atom_sites_solution_primary direct
_atom_sites_solution_secondary difmap
_audit_creation_method SHELXL-97
_cell_angle_alpha 90.00
_cell_angle_beta 114.796(3)
_cell_angle_gamma 90.00
_cell_formula_units_Z 4
_cell_length_a 9.3307(6)
_cell_length_b 18.6233(13)
_cell_length_c 9.6719(7)
_cell_measurement_temperature 100(2)
_cell_volume 1525.72(19)
_computing_cell_refinement 'Bruker Kappa Apex II suite, 2008'
_computing_data_collection 'Bruker Kappa Apex II suite, 2008'
_computing_data_reduction 'Bruker Kappa Apex II suite, 2008'
_computing_structure_refinement 'SHELXL-97 (Sheldrick, 1997)'
_computing_structure_solution 'SHELXS-97 (Sheldrick, 1990)'
_diffrn_ambient_temperature 100(2)
_diffrn_measured_fraction_theta_full 0.998
_diffrn_measured_fraction_theta_max 0.998
_diffrn_measurement_device_type 'Bruker Kappa Apex II duo'
_diffrn_measurement_method 'omega psi scan'
_diffrn_radiation_monochromator graphite
_diffrn_radiation_source 'fine-focus sealed tube'
_diffrn_radiation_type MoK\a
_diffrn_radiation_wavelength 0.71073
_diffrn_reflns_av_R_equivalents 0.0187
_diffrn_reflns_av_sigmaI/netI 0.0119
_diffrn_reflns_limit_h_max 13
_diffrn_reflns_limit_h_min -12
_diffrn_reflns_limit_k_max 26
_diffrn_reflns_limit_k_min -26
_diffrn_reflns_limit_l_max 13
_diffrn_reflns_limit_l_min -13
_diffrn_reflns_number 32385
_diffrn_reflns_theta_full 30.61
_diffrn_reflns_theta_max 30.61
_diffrn_reflns_theta_min 2.19
_exptl_absorpt_coefficient_mu 2.093
_exptl_absorpt_correction_T_max 0.686
_exptl_absorpt_correction_T_min 0.565
_exptl_absorpt_correction_type multi-scan
_exptl_absorpt_process_details 'Blessing, 1995'
_exptl_crystal_colour colourless
_exptl_crystal_density_diffrn 1.642
_exptl_crystal_density_method 'not measured'
_exptl_crystal_description block
_exptl_crystal_F_000 744
_exptl_crystal_size_max 0.28
_exptl_crystal_size_mid 0.24
_exptl_crystal_size_min 0.18
_refine_diff_density_max 0.525
_refine_diff_density_min -0.275
_refine_diff_density_rms 0.059
_refine_ls_extinction_method none
_refine_ls_goodness_of_fit_ref 1.053
_refine_ls_hydrogen_treatment constr
_refine_ls_matrix_type full
_refine_ls_number_parameters 182
_refine_ls_number_reflns 4690
_refine_ls_number_restraints 0
_refine_ls_restrained_S_all 1.053
_refine_ls_R_factor_all 0.0180
_refine_ls_R_factor_gt 0.0158
_refine_ls_shift/su_max 0.001
_refine_ls_shift/su_mean 0.000
_refine_ls_structure_factor_coef Fsqd
_refine_ls_weighting_details 'calc w=1/[\s^2^(Fo^2^)+(0.0162P)^2^+0.8713P] where P=(Fo^2^+2Fc^2^)/3'
_refine_ls_weighting_scheme calc
_refine_ls_wR_factor_gt 0.0382
_refine_ls_wR_factor_ref 0.0389
_reflns_number_gt 4336
_reflns_number_total 4690
_reflns_threshold_expression >2sigma(I)
_cod_data_source_file c3dt51083b.txt
_cod_data_source_block c:\rechne\sar15
_cod_original_cell_volume 1525.72(18)
_cod_original_sg_symbol_H-M 'P 21/c'
_cod_database_code 7021731

loop_
_symmetry_equiv_pos_as_xyz
'x, y, z'
'-x, y+1/2, -z+1/2'
'-x, -y, -z'
'x, -y-1/2, z-1/2'

loop_
_atom_site_label
_atom_site_type_symbol
_atom_site_fract_x
_atom_site_fract_y
_atom_site_fract_z
_atom_site_U_iso_or_equiv
_atom_site_adp_type
_atom_site_occupancy
_atom_site_symmetry_multiplicity
_atom_site_calc_flag
_atom_site_refinement_flags
C1 C 0.21786(15) 0.50215(7) 1.44783(14) 0.0180(2) Uani 1 1 d .
H1 H 0.2204 0.5017 1.5471 0.022 Uiso 1 1 calc R
C2 C 0.30576(14) 0.54542(6) 1.39692(14) 0.0163(2) Uani 1 1 d .
C16 C 0.01315(17) 0.40664(7) 1.32538(16) 0.0224(2) Uani 1 1 d .
H16C H 0.0389 0.3897 1.4290 0.027 Uiso 1 1 calc R
H16B H 0.0164 0.3661 1.2620 0.027 Uiso 1 1 calc R
H16A H -0.0928 0.4277 1.2824 0.027 Uiso 1 1 calc R
C3 C 0.42531(15) 0.59838(6) 1.48585(14) 0.0168(2) Uani 1 1 d .
C4 C 0.45709(18) 0.60511(8) 1.64033(16) 0.0261(3) Uani 1 1 d .
H4 H 0.4026 0.5755 1.6824 0.031 Uiso 1 1 calc R
C5 C 0.5668(2) 0.65437(9) 1.73247(17) 0.0318(3) Uani 1 1 d .
H5 H 0.5880 0.6579 1.8372 0.038 Uiso 1 1 calc R
C6 C 0.64567(17) 0.69840(8) 1.67194(17) 0.0259(3) Uani 1 1 d .
H6 H 0.7187 0.7332 1.7340 0.031 Uiso 1 1 calc R
C7 C 0.61724(15) 0.69121(7) 1.52047(16) 0.0231(3) Uani 1 1 d .
H7 H 0.6730 0.7207 1.4794 0.028 Uiso 1 1 calc R
C8 C 0.50845(15) 0.64164(7) 1.42723(15) 0.0205(2) Uani 1 1 d .
H8 H 0.4907 0.6372 1.3234 0.025 Uiso 1 1 calc R
C9 C 0.30576(16) 0.55023(7) 1.12908(14) 0.0203(2) Uani 1 1 d .
H9A H 0.2712 0.5147 1.0452 0.024 Uiso 1 1 calc R
H9B H 0.4224 0.5533 1.1722 0.024 Uiso 1 1 calc R
C10 C 0.23642(15) 0.62266(7) 1.06567(14) 0.0178(2) Uani 1 1 d .
C11 C 0.10232(16) 0.64922(7) 1.07573(15) 0.0221(2) Uani 1 1 d .
H11 H 0.0535 0.6226 1.1281 0.027 Uiso 1 1 calc R
C12 C 0.03929(18) 0.71476(8) 1.00916(17) 0.0280(3) Uani 1 1 d .
H12 H -0.0510 0.7334 1.0186 0.034 Uiso 1 1 calc R
C13 C 0.10709(18) 0.75311(8) 0.92921(17) 0.0310(3) Uani 1 1 d .
H13 H 0.0627 0.7975 0.8825 0.037 Uiso 1 1 calc R
C14 C 0.23993(17) 0.72620(8) 0.91801(18) 0.0309(3) Uani 1 1 d .
H14 H 0.2861 0.7520 0.8622 0.037 Uiso 1 1 calc R
C15 C 0.30617(15) 0.66185(8) 0.98766(16) 0.0246(3) Uani 1 1 d .
H15 H 0.3994 0.6445 0.9821 0.030 Uiso 1 1 calc R
N3 N 0.12795(13) 0.46079(6) 1.32931(12) 0.0181(2) Uani 1 1 d .
N2 N 0.14907(14) 0.47407(6) 1.20567(13) 0.0201(2) Uani 1 1 d .
N1 N 0.25830(13) 0.52526(6) 1.24775(12) 0.01774(19) Uani 1 1 d .
I1 I 0.232871(9) 0.412091(4) 0.796580(9) 0.01876(3) Uani 1 1 d .

loop_
_atom_site_aniso_label
_atom_site_aniso_U_11
_atom_site_aniso_U_22
_atom_site_aniso_U_33
_atom_site_aniso_U_23
_atom_site_aniso_U_13
_atom_site_aniso_U_12
C1 0.0211(6) 0.0170(5) 0.0162(5) 0.0008(4) 0.0080(4) 0.0004(4)
C2 0.0201(5) 0.0141(5) 0.0151(5) 0.0013(4) 0.0079(4) 0.0036(4)
C16 0.0245(6) 0.0190(6) 0.0231(6) -0.0004(5) 0.0095(5) -0.0048(5)
C3 0.0187(5) 0.0142(5) 0.0174(5) 0.0011(4) 0.0074(4) 0.0026(4)
C4 0.0343(7) 0.0263(6) 0.0203(6) -0.0016(5) 0.0139(6) -0.0080(6)
C5 0.0407(8) 0.0340(8) 0.0209(6) -0.0055(6) 0.0130(6) -0.0112(6)
C6 0.0241(6) 0.0237(6) 0.0254(6) -0.0021(5) 0.0061(5) -0.0040(5)
C7 0.0176(6) 0.0248(6) 0.0253(6) 0.0042(5) 0.0075(5) -0.0010(5)
C8 0.0188(5) 0.0239(6) 0.0193(6) 0.0021(5) 0.0086(5) 0.0005(5)
C9 0.0294(6) 0.0191(6) 0.0173(6) 0.0003(4) 0.0146(5) 0.0010(5)
C10 0.0197(5) 0.0179(5) 0.0138(5) -0.0007(4) 0.0050(4) -0.0029(4)
C11 0.0241(6) 0.0254(6) 0.0171(6) -0.0009(5) 0.0088(5) 0.0001(5)
C12 0.0273(7) 0.0283(7) 0.0233(6) -0.0029(5) 0.0055(5) 0.0059(5)
C13 0.0317(7) 0.0206(6) 0.0274(7) 0.0037(5) -0.0007(6) -0.0007(5)
C14 0.0251(7) 0.0292(7) 0.0307(7) 0.0104(6) 0.0042(6) -0.0099(5)
C15 0.0167(6) 0.0290(7) 0.0253(6) 0.0056(5) 0.0060(5) -0.0041(5)
N3 0.0214(5) 0.0154(5) 0.0182(5) 0.0012(4) 0.0089(4) 0.0005(4)
N2 0.0273(5) 0.0155(5) 0.0192(5) -0.0007(4) 0.0114(4) -0.0008(4)
N1 0.0249(5) 0.0144(4) 0.0164(5) -0.0002(4) 0.0111(4) 0.0005(4)
I1 0.02049(4) 0.02040(4) 0.01757(4) 0.00086(3) 0.01013(3) 0.00144(3)

loop_
_atom_type_symbol
_atom_type_description
_atom_type_scat_dispersion_real
_atom_type_scat_dispersion_imag
_atom_type_scat_source
C C 0.0033 0.0016 'International Tables Vol C Tables 4.2.6.8 and 6.1.1.4'
H H 0.0000 0.0000 'International Tables Vol C Tables 4.2.6.8 and 6.1.1.4'
N N 0.0061 0.0033 'International Tables Vol C Tables 4.2.6.8 and 6.1.1.4'
I I -0.4742 1.8119 'International Tables Vol C Tables 4.2.6.8 and 6.1.1.4'

loop_
_geom_angle_atom_site_label_1
_geom_angle_atom_site_label_2
_geom_angle_atom_site_label_3
_geom_angle
N3 C1 C2 106.40(11)
N1 C2 C1 103.74(11)
N1 C2 C3 129.13(11)
C1 C2 C3 127.10(11)
C8 C3 C4 118.50(12)
C8 C3 C2 124.50(11)
C4 C3 C2 117.00(11)
C5 C4 C3 120.92(13)
C4 C5 C6 120.05(14)
C7 C6 C5 119.42(13)
C6 C7 C8 121.07(13)
C7 C8 C3 120.02(12)
N1 C9 C10 112.45(10)
C11 C10 C15 119.46(12)
C11 C10 C9 122.40(11)
C15 C10 C9 118.06(12)
C10 C11 C12 119.99(13)
C13 C12 C11 120.51(14)
C14 C13 C12 119.42(13)
C13 C14 C15 120.45(14)
C14 C15 C10 120.14(13)
N2 N3 C1 112.96(11)
N2 N3 C16 119.64(11)
C1 N3 C16 127.38(11)
N3 N2 N1 104.17(10)
N2 N1 C2 112.72(10)
N2 N1 C9 115.59(10)
C2 N1 C9 131.69(11)

loop_
_geom_bond_atom_site_label_1
_geom_bond_atom_site_label_2
_geom_bond_distance
C1 N3 1.3434(16)
C1 C2 1.3795(17)
C2 N1 1.3721(16)
C2 C3 1.4671(17)
C16 N3 1.4600(16)
C3 C8 1.3933(17)
C3 C4 1.4016(18)
C4 C5 1.385(2)
C5 C6 1.385(2)
C6 C7 1.382(2)
C7 C8 1.3886(19)
C9 N1 1.4684(16)
C9 C10 1.5103(18)
C10 C11 1.3863(18)
C10 C15 1.3920(18)
C11 C12 1.390(2)
C12 C13 1.385(2)
C13 C14 1.383(2)
C14 C15 1.387(2)
N3 N2 1.3144(15)
N2 N1 1.3287(15)
